data_7209824
loop_
_publ_author_name
'Pettinari, Claudio'
'Marchetti, Fabio'
'Orbisaglia, Serena'
'Pettinari, Riccardo'
'Ngoune, Jean'
'G\'omez, Margarita'
'Santos, Carina'
'\'Alvarez, Eleuterio'

_publ_section_title
;
 Group 11 complexes with the bidentate di(1H-indazol-1-yl)methane and
 di(2H-indazol-2-yl)methane) ligands
;
_journal_issue 19
_journal_name_full CrystEngComm
_journal_page_first 3892
_journal_paper_doi 10.1039/c3ce40355f
_journal_volume 15
_journal_year 2013
_chemical_formula_moiety 'C18 H19 Cl2 Cu N5 O'
_chemical_formula_sum 'C18 H19 Cl2 Cu N5 O'
_chemical_formula_weight 455.82
_chemical_name_systematic
;
?
;
_space_group_IT_number 61
_symmetry_cell_setting orthorhombic
_symmetry_space_group_name_Hall '-P 2ac 2ab'
_symmetry_space_group_name_H-M 'P b c a'
_atom_sites_solution_hydrogens geom
_atom_sites_solution_primary direct
_atom_sites_solution_secondary difmap
_audit_creation_method SHELXL-97
_cell_angle_alpha 90.00
_cell_angle_beta 90.00
_cell_angle_gamma 90.00
_cell_formula_units_Z 8
_cell_length_a 9.4972(4)
_cell_length_b 18.6410(7)
_cell_length_c 21.2437(7)
_cell_measurement_reflns_used 9936
_cell_measurement_temperature 173(2)
_cell_measurement_theta_max 30.38
_cell_measurement_theta_min 2.59
_cell_volume 3760.9(2)
_computing_cell_refinement 'APEX2 Software Suite (Bruker, 2007)'
_computing_data_collection 'APEX2 Software Suite (Bruker, 2007)'
_computing_data_reduction 'APEX2 Software Suite (Bruker, 2007)'
_computing_molecular_graphics 'SHELXTL (Sheldrick, 2008)'
_computing_publication_material 'SHELXTL and publCIF (Westrip, 2010)'
_computing_structure_refinement 'SHELXL97 (Sheldrick, 2008)'
_computing_structure_solution 'SIR2002 (Burla et al., 2003)'
_diffrn_ambient_temperature 173(2)
_diffrn_detector_area_resol_mean 8.26
_diffrn_measured_fraction_theta_full 0.998
_diffrn_measured_fraction_theta_max 0.998
_diffrn_measurement_device_type
;
Bruker-Nonius X8kappa APEX II CCD area detector
;
_diffrn_measurement_method 'phi and omega scans with narrow frames'
_diffrn_radiation_monochromator graphite
_diffrn_radiation_source 'fine-focus sealed tube'
_diffrn_radiation_type MoK\a
_diffrn_radiation_wavelength 0.71073
_diffrn_reflns_av_R_equivalents 0.0295
_diffrn_reflns_av_sigmaI/netI 0.0166
_diffrn_reflns_limit_h_max 11
_diffrn_reflns_limit_h_min -8
_diffrn_reflns_limit_k_max 22
_diffrn_reflns_limit_k_min -19
_diffrn_reflns_limit_l_max 16
_diffrn_reflns_limit_l_min -25
_diffrn_reflns_number 27232
_diffrn_reflns_theta_full 25.25
_diffrn_reflns_theta_max 25.25
_diffrn_reflns_theta_min 1.92
_diffrn_standards_decay_% 0
_exptl_absorpt_coefficient_mu 1.465
_exptl_absorpt_correction_T_max 0.7109
_exptl_absorpt_correction_T_min 0.5052
_exptl_absorpt_correction_type multi-scan
_exptl_absorpt_process_details
;
APEX2 Software Suite; Bruker 2005.
;
_exptl_crystal_colour green
_exptl_crystal_density_diffrn 1.610
_exptl_crystal_density_method 'not measured'
_exptl_crystal_description prism
_exptl_crystal_F_000 1864
_exptl_crystal_size_max 0.54
_exptl_crystal_size_mid 0.52
_exptl_crystal_size_min 0.25
_refine_diff_density_max 0.748
_refine_diff_density_min -0.375
_refine_diff_density_rms 0.059
_refine_ls_extinction_method none
_refine_ls_goodness_of_fit_ref 1.063
_refine_ls_hydrogen_treatment constr
_refine_ls_matrix_type full
_refine_ls_number_parameters 246
_refine_ls_number_reflns 3397
_refine_ls_number_restraints 0
_refine_ls_restrained_S_all 1.063
_refine_ls_R_factor_all 0.0315
_refine_ls_R_factor_gt 0.0266
_refine_ls_shift/su_max 0.001
_refine_ls_shift/su_mean 0.000
_refine_ls_structure_factor_coef Fsqd
_refine_ls_weighting_details 'calc w=1/[\s^2^(Fo^2^)+(0.0393P)^2^+2.4860P] where P=(Fo^2^+2Fc^2^)/3'
_refine_ls_weighting_scheme calc
_refine_ls_wR_factor_gt 0.0688
_refine_ls_wR_factor_ref 0.0710
_reflns_number_gt 3012
_reflns_number_total 3397
_reflns_threshold_expression >2sigma(I)
_cod_data_source_file c3ce40355f.txt
_cod_data_source_block 10
_cod_depositor_comments
;
The following automatic conversions were performed:

'_symmetry_cell_setting' value 'Orthorhombic' changed to
'orthorhombic' according to
/home/saulius/struct/CIF-dictionaries/cif_core.dic dictionary named
'cif_core.dic' version 2.4.2 from 2011-04-26.

Automatic conversion script
Id: cif_fix_values 1891 2012-01-12 08:04:46Z andrius 
;
_cod_original_sg_symbol_H-M Pbca
_cod_database_code 7209824

loop_
_symmetry_equiv_pos_as_xyz
'x, y, z'
'-x+1/2, -y, z+1/2'
'-x, y+1/2, -z+1/2'
'x+1/2, -y+1/2, -z'
'-x, -y, -z'
'x-1/2, y, -z-1/2'
'x, -y-1/2, z-1/2'
'-x-1/2, y-1/2, z'

loop_
_atom_site_label
_atom_site_type_symbol
_atom_site_fract_x
_atom_site_fract_y
_atom_site_fract_z
_atom_site_U_iso_or_equiv
_atom_site_adp_type
_atom_site_occupancy
_atom_site_symmetry_multiplicity
_atom_site_calc_flag
_atom_site_refinement_flags
Cu1 Cu 1.05972(3) 0.237896(13) 0.384698(11) 0.01842(9) Uani 1 1 d .
Cl1 Cl 1.29723(6) 0.22807(3) 0.38371(3) 0.03290(15) Uani 1 1 d .
Cl2 Cl 0.99089(5) 0.35154(3) 0.43492(2) 0.02311(13) Uani 1 1 d .
O1 O 1.06302(16) 0.27903(8) 0.29866(6) 0.0255(3) Uani 1 1 d .
N1 N 0.77171(17) 0.17384(9) 0.40207(7) 0.0185(3) Uani 1 1 d .
N2 N 0.86275(18) 0.20108(9) 0.35816(7) 0.0189(3) Uani 1 1 d .
N3 N 0.92332(16) 0.15510(8) 0.48892(7) 0.0172(3) Uani 1 1 d .
N4 N 1.04906(17) 0.17153(9) 0.46095(7) 0.0184(4) Uani 1 1 d .
N5 N 1.17733(18) 0.34866(9) 0.22808(7) 0.0202(4) Uani 1 1 d .
C25 C 0.8195(2) 0.17807(11) 0.30237(9) 0.0208(4) Uani 1 1 d .
H25 H 0.8631 0.1896 0.2634 0.025 Uiso 1 1 calc R
C26 C 0.6997(2) 0.13409(11) 0.30891(9) 0.0207(4) Uani 1 1 d .
C27 C 0.6139(2) 0.09456(11) 0.26724(10) 0.0278(5) Uani 1 1 d .
H27 H 0.6282 0.0968 0.2230 0.033 Uiso 1 1 calc R
C28 C 0.5097(2) 0.05300(12) 0.29250(11) 0.0335(5) Uani 1 1 d .
H28 H 0.4516 0.0254 0.2653 0.040 Uiso 1 1 calc R
C29 C 0.4864(2) 0.05021(12) 0.35822(11) 0.0326(5) Uani 1 1 d .
H29 H 0.4142 0.0198 0.3740 0.039 Uiso 1 1 calc R
C30 C 0.5643(2) 0.08996(12) 0.40015(11) 0.0253(5) Uani 1 1 d .
H30 H 0.5460 0.0893 0.4441 0.030 Uiso 1 1 calc R
C31 C 0.6722(2) 0.13144(11) 0.37416(9) 0.0194(4) Uani 1 1 d .
C32 C 1.1459(2) 0.13015(10) 0.48639(9) 0.0186(4) Uani 1 1 d .
H32 H 1.2430 0.1308 0.4756 0.022 Uiso 1 1 calc R
C33 C 1.0848(2) 0.08451(10) 0.53210(8) 0.0174(4) Uani 1 1 d .
C34 C 1.1355(2) 0.02981(10) 0.57203(9) 0.0200(4) Uani 1 1 d .
H34 H 1.2324 0.0172 0.5724 0.024 Uiso 1 1 calc R
C35 C 1.0409(2) -0.00458(11) 0.61018(9) 0.0213(4) Uani 1 1 d .
H35 H 1.0727 -0.0417 0.6373 0.026 Uiso 1 1 calc R
C36 C 0.8965(2) 0.01425(11) 0.60991(9) 0.0226(4) Uani 1 1 d .
H36 H 0.8339 -0.0109 0.6369 0.027 Uiso 1 1 calc R
C37 C 0.8435(2) 0.06767(11) 0.57188(9) 0.0197(4) Uani 1 1 d .
H37 H 0.7468 0.0806 0.5724 0.024 Uiso 1 1 calc R
C38 C 0.9410(2) 0.10182(10) 0.53237(8) 0.0165(4) Uani 1 1 d .
C39 C 0.7967(2) 0.19078(11) 0.46781(8) 0.0177(4) Uani 1 1 d .
H39A H 0.8071 0.2433 0.4730 0.021 Uiso 1 1 calc R
H39B H 0.7156 0.1749 0.4935 0.021 Uiso 1 1 calc R
C40 C 1.1541(2) 0.32511(11) 0.28559(9) 0.0217(4) Uani 1 1 d .
H40 H 1.2094 0.3441 0.3189 0.026 Uiso 1 1 calc R
C41 C 1.2853(2) 0.40281(12) 0.21625(10) 0.0288(5) Uani 1 1 d .
H41A H 1.3377 0.4121 0.2552 0.043 Uiso 1 1 calc R
H41B H 1.2406 0.4473 0.2019 0.043 Uiso 1 1 calc R
H41C H 1.3502 0.3854 0.1838 0.043 Uiso 1 1 calc R
C42 C 1.0969(2) 0.32163(12) 0.17448(9) 0.0262(5) Uani 1 1 d .
H42A H 1.0509 0.2765 0.1861 0.039 Uiso 1 1 calc R
H42B H 1.1606 0.3133 0.1389 0.039 Uiso 1 1 calc R
H42C H 1.0254 0.3570 0.1625 0.039 Uiso 1 1 calc R

loop_
_atom_site_aniso_label
_atom_site_aniso_U_11
_atom_site_aniso_U_22
_atom_site_aniso_U_33
_atom_site_aniso_U_23
_atom_site_aniso_U_13
_atom_site_aniso_U_12
Cu1 0.02182(15) 0.02030(15) 0.01314(14) 0.00330(9) 0.00114(9) -0.00187(10)
Cl1 0.0229(3) 0.0413(3) 0.0345(3) 0.0159(2) 0.0071(2) 0.0029(2)
Cl2 0.0259(3) 0.0210(2) 0.0224(2) -0.00110(18) -0.00134(19) 0.0004(2)
O1 0.0304(8) 0.0302(8) 0.0159(7) 0.0047(6) -0.0001(6) -0.0084(7)
N1 0.0200(8) 0.0221(9) 0.0135(7) 0.0023(6) -0.0003(6) -0.0022(7)
N2 0.0222(8) 0.0215(8) 0.0131(8) 0.0032(6) 0.0012(7) -0.0019(7)
N3 0.0186(8) 0.0180(8) 0.0150(8) 0.0026(6) 0.0000(6) -0.0002(7)
N4 0.0208(8) 0.0199(9) 0.0146(8) 0.0009(6) 0.0016(6) -0.0024(7)
N5 0.0261(9) 0.0205(8) 0.0139(8) 0.0043(7) 0.0001(7) -0.0021(7)
C25 0.0268(10) 0.0212(10) 0.0144(9) 0.0002(8) -0.0002(8) 0.0038(9)
C26 0.0248(10) 0.0200(10) 0.0174(9) -0.0014(8) -0.0037(8) 0.0065(9)
C27 0.0317(12) 0.0269(11) 0.0248(11) -0.0071(9) -0.0088(9) 0.0064(10)
C28 0.0308(12) 0.0277(12) 0.0420(13) -0.0088(10) -0.0150(10) 0.0006(11)
C29 0.0232(11) 0.0282(12) 0.0463(14) 0.0009(10) -0.0048(10) -0.0014(10)
C30 0.0215(11) 0.0259(11) 0.0287(11) 0.0034(9) -0.0015(9) 0.0024(9)
C31 0.0203(10) 0.0161(9) 0.0218(10) 0.0007(8) -0.0043(8) 0.0050(8)
C32 0.0194(9) 0.0208(10) 0.0157(9) -0.0009(8) -0.0017(8) -0.0002(8)
C33 0.0228(10) 0.0167(9) 0.0128(9) -0.0035(7) -0.0021(7) -0.0001(8)
C34 0.0244(10) 0.0195(10) 0.0160(9) -0.0024(8) -0.0024(8) 0.0046(9)
C35 0.0328(11) 0.0163(10) 0.0148(10) 0.0013(7) -0.0038(8) 0.0022(9)
C36 0.0305(11) 0.0215(10) 0.0157(10) 0.0025(8) 0.0012(8) -0.0023(9)
C37 0.0236(10) 0.0220(10) 0.0135(9) 0.0007(8) 0.0000(8) -0.0004(9)
C38 0.0238(10) 0.0152(9) 0.0104(8) -0.0020(7) -0.0017(7) 0.0003(8)
C39 0.0200(10) 0.0194(10) 0.0138(9) 0.0014(7) -0.0009(7) 0.0015(8)
C40 0.0263(11) 0.0235(10) 0.0153(9) 0.0023(8) -0.0012(8) -0.0010(9)
C41 0.0300(12) 0.0313(12) 0.0252(11) 0.0092(9) 0.0000(9) -0.0056(10)
C42 0.0384(12) 0.0254(11) 0.0149(9) 0.0013(8) -0.0039(9) -0.0010(10)

loop_
_atom_type_symbol
_atom_type_description
_atom_type_scat_dispersion_real
_atom_type_scat_dispersion_imag
_atom_type_scat_source
C C 0.0033 0.0016 'International Tables Vol C Tables 4.2.6.8 and 6.1.1.4'
H H 0.0000 0.0000 'International Tables Vol C Tables 4.2.6.8 and 6.1.1.4'
Cl Cl 0.1484 0.1585 'International Tables Vol C Tables 4.2.6.8 and 6.1.1.4'
N N 0.0061 0.0033 'International Tables Vol C Tables 4.2.6.8 and 6.1.1.4'
O O 0.0106 0.0060 'International Tables Vol C Tables 4.2.6.8 and 6.1.1.4'
Cu Cu 0.3201 1.2651 'International Tables Vol C Tables 4.2.6.8 and 6.1.1.4'

loop_
_geom_angle_atom_site_label_1
_geom_angle_atom_site_label_2
_geom_angle_atom_site_label_3
_geom_angle
O1 Cu1 N4 165.27(6)
O1 Cu1 N2 83.77(6)
N4 Cu1 N2 88.30(6)
O1 Cu1 Cl1 90.40(5)
N4 Cu1 Cl1 90.44(5)
N2 Cu1 Cl1 150.58(5)
O1 Cu1 Cl2 94.07(5)
N4 Cu1 Cl2 99.47(5)
N2 Cu1 Cl2 99.41(5)
Cl1 Cu1 Cl2 109.79(2)
C40 O1 Cu1 118.78(13)
C31 N1 N2 110.81(15)
C31 N1 C39 131.02(16)
N2 N1 C39 118.11(16)
C25 N2 N1 107.05(16)
C25 N2 Cu1 129.09(14)
N1 N2 Cu1 120.52(12)
C38 N3 N4 110.43(15)
C38 N3 C39 130.26(16)
N4 N3 C39 119.21(15)
C32 N4 N3 107.46(15)
C32 N4 Cu1 130.28(13)
N3 N4 Cu1 121.58(12)
C40 N5 C42 121.37(17)
C40 N5 C41 120.51(17)
C42 N5 C41 118.12(16)
N2 C25 C26 110.50(17)
N2 C25 H25 124.7
C26 C25 H25 124.7
C25 C26 C27 135.1(2)
C25 C26 C31 105.46(17)
C27 C26 C31 119.42(19)
C28 C27 C26 117.9(2)
C28 C27 H27 121.1
C26 C27 H27 121.1
C27 C28 C29 121.4(2)
C27 C28 H28 119.3
C29 C28 H28 119.3
C30 C29 C28 122.4(2)
C30 C29 H29 118.8
C28 C29 H29 118.8
C29 C30 C31 115.9(2)
C29 C30 H30 122.0
C31 C30 H30 122.0
N1 C31 C30 130.94(19)
N1 C31 C26 106.13(17)
C30 C31 C26 122.90(19)
N4 C32 C33 110.33(17)
N4 C32 H32 124.8
C33 C32 H32 124.8
C38 C33 C34 119.74(18)
C38 C33 C32 105.29(17)
C34 C33 C32 134.96(19)
C35 C34 C33 118.04(19)
C35 C34 H34 121.0
C33 C34 H34 121.0
C34 C35 C36 121.14(18)
C34 C35 H35 119.4
C36 C35 H35 119.4
C37 C36 C35 122.39(19)
C37 C36 H36 118.8
C35 C36 H36 118.8
C36 C37 C38 115.97(19)
C36 C37 H37 122.0
C38 C37 H37 122.0
N3 C38 C37 130.81(18)
N3 C38 C33 106.49(17)
C37 C38 C33 122.70(18)
N3 C39 N1 109.56(15)
N3 C39 H39A 109.8
N1 C39 H39A 109.8
N3 C39 H39B 109.8
N1 C39 H39B 109.8
H39A C39 H39B 108.2
O1 C40 N5 123.44(19)
O1 C40 H40 118.3
N5 C40 H40 118.3
N5 C41 H41A 109.5
N5 C41 H41B 109.5
H41A C41 H41B 109.5
N5 C41 H41C 109.5
H41A C41 H41C 109.5
H41B C41 H41C 109.5
N5 C42 H42A 109.5
N5 C42 H42B 109.5
H42A C42 H42B 109.5
N5 C42 H42C 109.5
H42A C42 H42C 109.5
H42B C42 H42C 109.5

loop_
_geom_bond_atom_site_label_1
_geom_bond_atom_site_label_2
_geom_bond_distance
Cu1 O1 1.9824(14)
Cu1 N4 2.0407(16)
Cu1 N2 2.0708(17)
Cu1 Cl1 2.2633(6)
Cu1 Cl2 2.4603(5)
O1 C40 1.250(2)
N1 C31 1.367(3)
N1 N2 1.369(2)
N1 C39 1.451(2)
N2 C25 1.326(2)
N3 C38 1.366(2)
N3 N4 1.368(2)
N3 C39 1.445(2)
N4 C32 1.316(3)
N5 C40 1.317(2)
N5 C42 1.461(3)
N5 C41 1.461(3)
C25 C26 1.409(3)
C25 H25 0.9500
C26 C27 1.411(3)
C26 C31 1.411(3)
C27 C28 1.367(3)
C27 H27 0.9500
C28 C29 1.415(3)
C28 H28 0.9500
C29 C30 1.375(3)
C29 H29 0.9500
C30 C31 1.397(3)
C30 H30 0.9500
C32 C33 1.416(3)
C32 H32 0.9500
C33 C38 1.403(3)
C33 C34 1.411(3)
C34 C35 1.369(3)
C34 H34 0.9500
C35 C36 1.415(3)
C35 H35 0.9500
C36 C37 1.378(3)
C36 H36 0.9500
C37 C38 1.402(3)
C37 H37 0.9500
C39 H39A 0.9900
C39 H39B 0.9900
C40 H40 0.9500
C41 H41A 0.9800
C41 H41B 0.9800
C41 H41C 0.9800
C42 H42A 0.9800
C42 H42B 0.9800
C42 H42C 0.9800

loop_
_geom_torsion_atom_site_label_1
_geom_torsion_atom_site_label_2
_geom_torsion_atom_site_label_3
_geom_torsion_atom_site_label_4
_geom_torsion
N4 Cu1 O1 C40 -136.4(2)
N2 Cu1 O1 C40 165.73(16)
Cl1 Cu1 O1 C40 -43.17(15)
Cl2 Cu1 O1 C40 66.70(15)
C31 N1 N2 C25 1.8(2)
C39 N1 N2 C25 179.48(17)
C31 N1 N2 Cu1 -159.36(13)
C39 N1 N2 Cu1 18.3(2)
O1 Cu1 N2 C25 35.78(17)
N4 Cu1 N2 C25 -131.78(18)
Cl1 Cu1 N2 C25 -43.9(2)
Cl2 Cu1 N2 C25 128.90(17)
O1 Cu1 N2 N1 -167.63(15)
N4 Cu1 N2 N1 24.80(14)
Cl1 Cu1 N2 N1 112.69(14)
Cl2 Cu1 N2 N1 -74.52(14)
C38 N3 N4 C32 -0.6(2)
C39 N3 N4 C32 -177.39(16)
C38 N3 N4 Cu1 170.81(12)
C39 N3 N4 Cu1 -5.9(2)
O1 Cu1 N4 C32 80.8(3)
N2 Cu1 N4 C32 138.12(17)
Cl1 Cu1 N4 C32 -12.48(17)
Cl2 Cu1 N4 C32 -122.63(17)
O1 Cu1 N4 N3 -88.5(3)
N2 Cu1 N4 N3 -31.16(14)
Cl1 Cu1 N4 N3 178.25(14)
Cl2 Cu1 N4 N3 68.10(14)
N1 N2 C25 C26 -0.9(2)
Cu1 N2 C25 C26 158.08(13)
N2 C25 C26 C27 -178.0(2)
N2 C25 C26 C31 -0.2(2)
C25 C26 C27 C28 175.3(2)
C31 C26 C27 C28 -2.2(3)
C26 C27 C28 C29 0.9(3)
C27 C28 C29 C30 1.5(4)
C28 C29 C30 C31 -2.4(3)
N2 N1 C31 C30 176.1(2)
C39 N1 C31 C30 -1.2(4)
N2 N1 C31 C26 -1.9(2)
C39 N1 C31 C26 -179.21(19)
C29 C30 C31 N1 -176.7(2)
C29 C30 C31 C26 1.0(3)
C25 C26 C31 N1 1.3(2)
C27 C26 C31 N1 179.46(18)
C25 C26 C31 C30 -176.92(19)
C27 C26 C31 C30 1.3(3)
N3 N4 C32 C33 0.4(2)
Cu1 N4 C32 C33 -170.04(13)
N4 C32 C33 C38 0.0(2)
N4 C32 C33 C34 178.4(2)
C38 C33 C34 C35 -0.2(3)
C32 C33 C34 C35 -178.5(2)
C33 C34 C35 C36 -0.3(3)
C34 C35 C36 C37 -0.2(3)
C35 C36 C37 C38 1.0(3)
N4 N3 C38 C37 -179.66(19)
C39 N3 C38 C37 -3.4(3)
N4 N3 C38 C33 0.6(2)
C39 N3 C38 C33 176.90(17)
C36 C37 C38 N3 178.78(19)
C36 C37 C38 C33 -1.5(3)
C34 C33 C38 N3 -179.09(16)
C32 C33 C38 N3 -0.3(2)
C34 C33 C38 C37 1.1(3)
C32 C33 C38 C37 179.89(17)
C38 N3 C39 N1 -114.3(2)
N4 N3 C39 N1 61.7(2)
C31 N1 C39 N3 108.3(2)
N2 N1 C39 N3 -68.8(2)
Cu1 O1 C40 N5 170.67(16)
C42 N5 C40 O1 -0.3(3)
C41 N5 C40 O1 179.82(19)
